data_4338838
loop_
_publ_author_name
'Atzori, Matteo'
'Pop, Flavia'
'Auban-Senzier, Pascale'
'G\'omez-Garc\'ia, Carlos J'
'Canadell, Enric'
'Artizzu, Flavia'
'Serpe, Angela'
'Deplano, Paola'
'Avarvari, Narcis'
'Mercuri, Maria Laura'

_publ_section_title
;
 Structural Diversity and Physical Properties of Paramagnetic Molecular
 Conductors Based on Bis(ethylenedithio)tetrathiafulvalene (BEDT-TTF) and
 the Tris(chloranilato)ferrate(III) Complex.
;
_journal_issue 13
_journal_name_full 'Inorganic chemistry'
_journal_page_first 7028
_journal_page_last 7039
_journal_paper_doi 10.1021/ic501001r
_journal_volume 53
_journal_year 2014
_chemical_formula_moiety 'C68 H40 Cl6 Fe O16 S40'
_chemical_formula_sum 'C68 H40 Cl6 Fe O16 S40'
_chemical_formula_weight 2663.95
_chemical_name_systematic
;
 ?
;
_space_group_IT_number 2
_symmetry_cell_setting triclinic
_symmetry_space_group_name_Hall '-P 1'
_symmetry_space_group_name_H-M 'P -1'
_atom_sites_solution_hydrogens geom
_atom_sites_solution_primary direct
_atom_sites_solution_secondary difmap
_audit_creation_method SHELXL-97
_cell_angle_alpha 104.052(8)
_cell_angle_beta 93.403(7)
_cell_angle_gamma 101.751(7)
_cell_formula_units_Z 2
_cell_length_a 13.3816(14)
_cell_length_b 16.1516(17)
_cell_length_c 24.269(2)
_cell_measurement_reflns_used 19892
_cell_measurement_temperature 150(2)
_cell_measurement_theta_max 26.50
_cell_measurement_theta_min 1.56
_cell_volume 4949.0(9)
_computing_cell_refinement 'Dirax/lsq (Duisenberg & Schreurs, 1989-2000)'
_computing_data_collection KappaCCD
_computing_data_reduction 'Denzo and Scalepak'
_computing_structure_refinement 'SHELXL-97 (Sheldrick, 1997)'
_computing_structure_solution 'SHELXS-97 (Sheldrick, 1997)'
_diffrn_ambient_temperature 150(2)
_diffrn_measured_fraction_theta_full 0.995
_diffrn_measured_fraction_theta_max 0.995
_diffrn_measurement_device_type 'Nonius Kappa CCD'
_diffrn_measurement_method 'phi and omega scans'
_diffrn_radiation_monochromator graphite
_diffrn_radiation_source 'fine-focus sealed tube'
_diffrn_radiation_type MoK\a
_diffrn_radiation_wavelength 0.71073
_diffrn_reflns_av_R_equivalents 0.0677
_diffrn_reflns_av_sigmaI/netI 0.0747
_diffrn_reflns_limit_h_max 16
_diffrn_reflns_limit_h_min -16
_diffrn_reflns_limit_k_max 20
_diffrn_reflns_limit_k_min -20
_diffrn_reflns_limit_l_max 30
_diffrn_reflns_limit_l_min -30
_diffrn_reflns_number 93157
_diffrn_reflns_theta_full 26.50
_diffrn_reflns_theta_max 26.50
_diffrn_reflns_theta_min 1.56
_exptl_absorpt_coefficient_mu 1.219
_exptl_absorpt_correction_T_max 0.7456
_exptl_absorpt_correction_T_min 0.5684
_exptl_absorpt_correction_type multi-scan
_exptl_absorpt_process_details sadabs
_exptl_crystal_colour black
_exptl_crystal_density_diffrn 1.788
_exptl_crystal_density_meas ?
_exptl_crystal_density_method 'not measured'
_exptl_crystal_description prism
_exptl_crystal_F_000 2688
_exptl_crystal_size_max 0.5
_exptl_crystal_size_mid 0.1
_exptl_crystal_size_min 0.06
_refine_diff_density_max 3.917
_refine_diff_density_min -1.074
_refine_diff_density_rms 0.261
_refine_ls_extinction_method none
_refine_ls_goodness_of_fit_ref 1.079
_refine_ls_hydrogen_treatment constr
_refine_ls_matrix_type full
_refine_ls_number_parameters 1180
_refine_ls_number_reflns 20424
_refine_ls_number_restraints 0
_refine_ls_restrained_S_all 1.079
_refine_ls_R_factor_all 0.1637
_refine_ls_R_factor_gt 0.1065
_refine_ls_shift/su_max 0.000
_refine_ls_shift/su_mean 0.000
_refine_ls_structure_factor_coef Fsqd
_refine_ls_weighting_details 'calc w=1/[\s^2^(Fo^2^)+(0.2000P)^2^+0.0000P] where P=(Fo^2^+2Fc^2^)/3'
_refine_ls_weighting_scheme calc
_refine_ls_wR_factor_gt 0.2738
_refine_ls_wR_factor_ref 0.3077
_reflns_number_gt 12347
_reflns_number_total 20424
_reflns_threshold_expression >2sigma(I)
_cod_data_source_file ic501001r_si_002.cif
_cod_data_source_block 2
_cod_depositor_comments
;Adding full bibliography for 4338837--4338839.cif.

The following automatic conversions were performed:

'_exptl_crystal_density_meas' value 'not measured' was changed to '?'
- the value is perceived as not measured.

Automatic conversion script
Id: cif_fix_values 3008 2015-01-20 13:52:24Z robertas 
;
_cod_original_cell_volume 4948.9(9)
_cod_database_code 4338838

loop_
_symmetry_equiv_pos_as_xyz
'x, y, z'
'-x, -y, -z'

loop_
_atom_site_label
_atom_site_type_symbol
_atom_site_fract_x
_atom_site_fract_y
_atom_site_fract_z
_atom_site_U_iso_or_equiv
_atom_site_adp_type
_atom_site_occupancy
_atom_site_symmetry_multiplicity
_atom_site_calc_flag
_atom_site_refinement_flags
C1A C 0.4944(7) 0.2904(9) 0.2415(4) 0.059(3) Uani 1 1 d .
H1A1 H 0.4888 0.3186 0.2810 0.071 Uiso 1 1 calc R
H1A2 H 0.4848 0.2283 0.2386 0.071 Uiso 1 1 calc R
C1B C 0.2498(8) 0.1180(9) 0.2653(4) 0.061(3) Uani 1 1 d .
H1B1 H 0.2879 0.1773 0.2686 0.074 Uiso 1 1 calc R
H1B2 H 0.2064 0.1209 0.2960 0.074 Uiso 1 1 calc R
C1C C 1.0022(7) 0.3284(11) 0.2532(5) 0.082(5) Uani 1 1 d .
H1C1 H 1.0284 0.3912 0.2677 0.099 Uiso 1 1 calc R
H1C2 H 0.9837 0.3059 0.2857 0.099 Uiso 1 1 calc R
C1D C 0.7231(7) 0.0518(7) 0.2570(4) 0.042(2) Uani 1 1 d .
H1D1 H 0.6875 0.0702 0.2899 0.050 Uiso 1 1 calc R
H1D2 H 0.7094 -0.0117 0.2471 0.050 Uiso 1 1 calc R
C1E C -0.0467(9) 0.5475(9) 0.4115(7) 0.080(4) Uani 1 1 d .
H1E1 H -0.0320 0.6105 0.4169 0.096 Uiso 1 1 calc R
H1E2 H 0.0186 0.5302 0.4110 0.096 Uiso 1 1 calc R
C2A C 0.5939(7) 0.3194(10) 0.2321(4) 0.065(4) Uani 1 1 d .
H2A1 H 0.6370 0.2979 0.2564 0.078 Uiso 1 1 calc R
H2A2 H 0.6102 0.3827 0.2461 0.078 Uiso 1 1 calc R
C2B C 0.3226(8) 0.0668(9) 0.2746(4) 0.060(3) Uani 1 1 d .
H2B1 H 0.2838 0.0127 0.2807 0.072 Uiso 1 1 calc R
H2B2 H 0.3652 0.0983 0.3103 0.072 Uiso 1 1 calc R
C2C C 1.0842(8) 0.2922(9) 0.2318(4) 0.063(4) Uani 1 1 d .
H2C1 H 1.0640 0.2299 0.2285 0.075 Uiso 1 1 calc R
H2C2 H 1.1418 0.3154 0.2616 0.075 Uiso 1 1 calc R
C2D C 0.8356(6) 0.0862(7) 0.2744(4) 0.036(2) Uani 1 1 d .
H2D1 H 0.8537 0.0734 0.3102 0.043 Uiso 1 1 calc R
H2D2 H 0.8516 0.1493 0.2807 0.043 Uiso 1 1 calc R
C2E C -0.1073(8) 0.5053(10) 0.3534(6) 0.078(4) Uani 1 1 d .
H2E1 H -0.1133 0.4425 0.3455 0.094 Uiso 1 1 calc R
H2E2 H -0.0677 0.5255 0.3251 0.094 Uiso 1 1 calc R
C3A C 0.4366(5) 0.3159(5) 0.1369(3) 0.0161(15) Uani 1 1 d .
C3B C 0.2623(5) 0.0776(5) 0.1516(3) 0.0177(16) Uani 1 1 d .
C3C C 0.9348(5) 0.3231(5) 0.1429(3) 0.0166(15) Uani 1 1 d .
C3D C 0.7637(5) 0.0800(5) 0.1517(3) 0.0187(16) Uani 1 1 d .
C3E C -0.2328(6) 0.4904(5) 0.4505(4) 0.0303(19) Uani 1 1 d .
C4A C 0.5346(5) 0.3163(5) 0.1225(3) 0.0183(16) Uani 1 1 d .
C4B C 0.3558(6) 0.0619(5) 0.1619(3) 0.0201(16) Uani 1 1 d .
C4C C 1.0300(6) 0.3231(5) 0.1286(3) 0.0246(18) Uani 1 1 d .
C4D C 0.8587(6) 0.0650(5) 0.1619(3) 0.0178(15) Uani 1 1 d .
C4E C -0.2848(6) 0.4893(5) 0.3989(4) 0.0265(18) Uani 1 1 d .
C5A C 0.4389(5) 0.3561(5) 0.0410(3) 0.0164(15) Uani 1 1 d .
C5B C 0.3525(5) 0.0970(4) 0.0636(3) 0.0136(14) Uani 1 1 d .
C5C C 0.9374(5) 0.3574(5) 0.0439(3) 0.0186(16) Uani 1 1 d .
C5D C 0.8524(5) 0.0978(5) 0.0626(3) 0.0174(15) Uani 1 1 d .
C5E C -0.4215(5) 0.4252(5) 0.4578(3) 0.0226(17) Uani 1 1 d .
C6A C 0.4128(5) 0.3777(5) -0.0084(3) 0.0164(15) Uani 1 1 d .
C6B C 0.3765(5) 0.1120(4) 0.0122(3) 0.0132(14) Uani 1 1 d .
C6C C 0.9128(5) 0.3767(5) -0.0052(3) 0.0168(15) Uani 1 1 d .
C6D C 0.8754(5) 0.1115(5) 0.0110(3) 0.0138(14) Uani 1 1 d .
C6E C -0.5118(5) 0.3877(5) 0.4764(3) 0.0245(17) Uani 1 1 d .
C7A C 0.3154(6) 0.4198(5) -0.0882(3) 0.0175(15) Uani 1 1 d .
C7B C 0.3754(5) 0.1570(4) -0.0826(3) 0.0131(14) Uani 1 1 d .
C7C C 0.8161(6) 0.4121(6) -0.0891(3) 0.0268(18) Uani 1 1 d .
C7D C 0.8738(5) 0.1501(5) -0.0859(3) 0.0158(15) Uani 1 1 d .
C7E C -0.6408(7) 0.3088(6) 0.5307(4) 0.041(2) Uani 1 1 d .
C8A C 0.4128(5) 0.4276(5) -0.1022(3) 0.0159(15) Uani 1 1 d .
C8B C 0.4723(6) 0.1507(5) -0.0704(3) 0.0207(16) Uani 1 1 d .
C8C C 0.9117(6) 0.4150(5) -0.1030(3) 0.0257(18) Uani 1 1 d .
C8D C 0.9715(5) 0.1400(5) -0.0744(3) 0.0157(15) Uani 1 1 d .
C8E C -0.6941(6) 0.3104(6) 0.4817(4) 0.038(2) Uani 1 1 d .
C9A C 0.2570(6) 0.4582(6) -0.1894(3) 0.0237(17) Uani 1 1 d .
H9A1 H 0.2000 0.4427 -0.2194 0.028 Uiso 1 1 calc R
H9A2 H 0.2853 0.5206 -0.1819 0.028 Uiso 1 1 calc R
C9B C 0.4271(7) 0.1777(13) -0.1866(4) 0.108(7) Uani 1 1 d .
H9B1 H 0.4038 0.1222 -0.2152 0.129 Uiso 1 1 calc R
H9B2 H 0.4278 0.2227 -0.2068 0.129 Uiso 1 1 calc R
C9C C 0.7571(8) 0.4465(9) -0.1900(5) 0.063(4) Uani 1 1 d .
H9C1 H 0.6986 0.4288 -0.2192 0.076 Uiso 1 1 calc R
H9C2 H 0.7833 0.5089 -0.1842 0.076 Uiso 1 1 calc R
C9D C 0.9194(6) 0.1528(6) -0.1948(3) 0.0267(18) Uani 1 1 d .
H9D1 H 0.9131 0.0899 -0.2067 0.032 Uiso 1 1 calc R
H9D2 H 0.9050 0.1720 -0.2287 0.032 Uiso 1 1 calc R
C9E C -0.8131(18) 0.2223(18) 0.5608(9) 0.211(17) Uani 1 1 d .
H9E1 H -0.8262 0.1608 0.5603 0.253 Uiso 1 1 calc R
H9E2 H -0.8474 0.2496 0.5920 0.253 Uiso 1 1 calc R
C10A C 0.3377(5) 0.4106(5) -0.2108(3) 0.0220(17) Uani 1 1 d .
H10A H 0.3497 0.4174 -0.2487 0.026 Uiso 1 1 calc R
H10B H 0.3130 0.3486 -0.2141 0.026 Uiso 1 1 calc R
C10B C 0.5216(9) 0.1819(13) -0.1716(5) 0.099(6) Uani 1 1 d .
H10C H 0.5583 0.2375 -0.1764 0.119 Uiso 1 1 calc R
H10D H 0.5407 0.1372 -0.2009 0.119 Uiso 1 1 calc R
C10C C 0.8376(7) 0.4017(7) -0.2132(4) 0.047(3) Uani 1 1 d .
H10E H 0.8515 0.4150 -0.2493 0.056 Uiso 1 1 calc R
H10F H 0.8110 0.3390 -0.2212 0.056 Uiso 1 1 calc R
C10D C 1.0293(6) 0.1964(6) -0.1690(4) 0.030(2) Uani 1 1 d .
H10G H 1.0339 0.2584 -0.1530 0.036 Uiso 1 1 calc R
H10H H 1.0739 0.1906 -0.1992 0.036 Uiso 1 1 calc R
C10E C -0.8658(12) 0.2235(14) 0.5172(11) 0.163(13) Uani 1 1 d .
H10I H -0.9193 0.2528 0.5312 0.195 Uiso 1 1 calc R
H10J H -0.8999 0.1629 0.4998 0.195 Uiso 1 1 calc R
C11 C 0.2043(6) 0.7471(5) 0.5342(3) 0.0229(17) Uani 1 1 d .
C12 C 0.0592(6) 0.8043(5) 0.3599(3) 0.0250(18) Uani 1 1 d .
C13 C 0.3269(6) 0.6483(5) 0.3467(3) 0.0259(18) Uani 1 1 d .
C21 C 0.3155(6) 0.7735(5) 0.5272(3) 0.0260(18) Uani 1 1 d .
C22 C 0.1451(6) 0.8852(5) 0.3867(3) 0.0271(18) Uani 1 1 d .
C23 C 0.2514(6) 0.5817(6) 0.3685(3) 0.0268(19) Uani 1 1 d .
C31 C 0.3885(6) 0.7914(5) 0.5726(3) 0.0232(17) Uani 1 1 d .
C32 C 0.1390(6) 0.9641(5) 0.3788(4) 0.0287(19) Uani 1 1 d .
C33 C 0.2583(5) 0.4992(5) 0.3529(3) 0.0248(19) Uani 1 1 d .
C41 C 0.3647(6) 0.7765(5) 0.6261(3) 0.0241(18) Uani 1 1 d .
C42 C 0.0534(6) 0.9768(6) 0.3467(4) 0.033(2) Uani 1 1 d .
C43 C 0.3403(5) 0.4679(5) 0.3260(3) 0.0196(16) Uani 1 1 d .
C51 C 0.2498(6) 0.7402(5) 0.6319(3) 0.0221(17) Uani 1 1 d .
C52 C -0.0371(6) 0.8948(6) 0.3216(4) 0.035(2) Uani 1 1 d .
C53 C 0.4231(6) 0.5377(6) 0.3080(3) 0.0299(19) Uani 1 1 d .
C61 C 0.1758(6) 0.7344(5) 0.5854(3) 0.0264(18) Uani 1 1 d .
C62 C -0.0239(6) 0.8129(6) 0.3292(4) 0.034(2) Uani 1 1 d .
C63 C 0.4063(6) 0.6244(6) 0.3184(4) 0.030(2) Uani 1 1 d .
Cl5 Cl 0.16846(14) 0.42072(13) 0.37661(8) 0.0273(5) Uani 1 1 d .
O1W O -0.2379(13) 1.0097(10) 0.4065(6) 0.182(7) Uani 1 1 d .
O2W O -0.0593(12) 1.0127(6) 0.4730(4) 0.170(8) Uani 1 1 d .
O3W O 0.5040(9) 0.0599(8) -0.3524(12) 0.352(19) Uani 1 1 d .
O4W O 0.2871(7) 0.8315(6) 0.2749(4) 0.084(3) Uani 1 1 d .
O41 O 0.4262(5) 0.7912(4) 0.6684(3) 0.0442(17) Uani 1 1 d .
O42 O 0.0437(5) 1.0461(4) 0.3378(3) 0.0539(19) Uani 1 1 d .
O43 O 0.3506(4) 0.3914(4) 0.3153(2) 0.0356(14) Uani 1 1 d .
O51 O 0.2284(4) 0.7195(4) 0.6758(2) 0.0359(14) Uani 1 1 d .
O52 O -0.1130(5) 0.9055(5) 0.2961(3) 0.058(2) Uani 1 1 d .
O53 O 0.4948(5) 0.5122(4) 0.2860(3) 0.0429(16) Uani 1 1 d .
S1E S -0.10235(18) 0.5245(2) 0.47124(13) 0.0606(9) Uani 1 1 d .
S2E S -0.23368(19) 0.52397(18) 0.34300(12) 0.0475(7) Uani 1 1 d .
S7B S 0.32552(15) 0.18565(14) -0.14267(8) 0.0248(5) Uani 1 1 d .
S7D S 0.82386(14) 0.17579(14) -0.14677(8) 0.0234(4) Uani 1 1 d .
S7E S -0.6886(3) 0.2597(2) 0.58408(14) 0.0655(9) Uani 1 1 d .
S8B S 0.57886(16) 0.17361(18) -0.10726(10) 0.0391(6) Uani 1 1 d .
S8D S 1.07470(15) 0.15073(17) -0.11384(9) 0.0324(5) Uani 1 1 d .
S8E S -0.82458(19) 0.26752(19) 0.45837(18) 0.0702(10) Uani 1 1 d .
Cl1 Cl 0.51711(14) 0.83454(14) 0.56616(9) 0.0341(5) Uani 1 1 d .
Cl2 Cl 0.04640(15) 0.70512(16) 0.59402(9) 0.0379(6) Uani 1 1 d .
Cl3 Cl 0.23935(17) 1.05382(14) 0.40873(10) 0.0393(6) Uani 1 1 d .
Cl4 Cl -0.12074(19) 0.72068(17) 0.29803(11) 0.0511(7) Uani 1 1 d .
Cl6 Cl 0.49018(19) 0.70140(16) 0.29513(11) 0.0472(6) Uani 1 1 d .
Fe Fe 0.20806(9) 0.74595(8) 0.41839(5) 0.0252(3) Uani 1 1 d .
O11 O 0.1415(4) 0.7398(4) 0.4897(2) 0.0312(14) Uani 1 1 d .
O12 O 0.0754(4) 0.7330(3) 0.3696(2) 0.0305(13) Uani 1 1 d .
O13 O 0.3074(4) 0.7260(4) 0.3586(2) 0.0341(14) Uani 1 1 d .
O21 O 0.3340(4) 0.7809(4) 0.4765(2) 0.0328(14) Uani 1 1 d .
O22 O 0.2198(4) 0.8705(4) 0.4163(2) 0.0298(13) Uani 1 1 d .
O23 O 0.1870(4) 0.6146(4) 0.3990(2) 0.0328(14) Uani 1 1 d .
S3E S -0.30457(15) 0.45085(14) 0.49878(9) 0.0297(5) Uani 1 1 d .
S4E S -0.41805(14) 0.44750(14) 0.39141(9) 0.0258(5) Uani 1 1 d .
S5E S -0.51190(18) 0.36160(15) 0.54128(9) 0.0352(5) Uani 1 1 d .
S6E S -0.62716(15) 0.36017(14) 0.43530(9) 0.0297(5) Uani 1 1 d .
S1A S 0.38779(13) 0.30312(14) 0.19972(8) 0.0227(4) Uani 1 1 d .
S1B S 0.16770(15) 0.08170(16) 0.19882(9) 0.0321(5) Uani 1 1 d .
S1C S 0.88591(14) 0.31174(15) 0.20697(9) 0.0272(5) Uani 1 1 d .
S1D S 0.66854(14) 0.08416(16) 0.19822(9) 0.0295(5) Uani 1 1 d .
S2A S 0.63466(14) 0.29355(14) 0.16121(8) 0.0241(5) Uani 1 1 d .
S2B S 0.40740(16) 0.03763(16) 0.22240(9) 0.0300(5) Uani 1 1 d .
S2C S 1.13364(16) 0.3025(2) 0.16733(11) 0.0492(8) Uani 1 1 d .
S2D S 0.91184(16) 0.04015(16) 0.22211(9) 0.0300(5) Uani 1 1 d .
S3A S 0.35160(13) 0.33813(12) 0.08851(7) 0.0159(4) Uani 1 1 d .
S3B S 0.23367(13) 0.10464(13) 0.08780(8) 0.0194(4) Uani 1 1 d .
S3C S 0.84867(13) 0.34214(13) 0.09280(8) 0.0213(4) Uani 1 1 d .
S3D S 0.73557(13) 0.10599(13) 0.08863(8) 0.0188(4) Uani 1 1 d .
S4A S 0.56139(13) 0.34275(13) 0.05888(8) 0.0196(4) Uani 1 1 d .
S4B S 0.43894(13) 0.07050(13) 0.10963(8) 0.0187(4) Uani 1 1 d .
S4C S 1.06019(13) 0.34365(14) 0.06336(8) 0.0222(4) Uani 1 1 d .
S4D S 0.93895(13) 0.07191(13) 0.10826(8) 0.0196(4) Uani 1 1 d .
S5A S 0.28775(13) 0.38286(13) -0.02809(8) 0.0194(4) Uani 1 1 d .
S5B S 0.28695(13) 0.13252(13) -0.03545(8) 0.0187(4) Uani 1 1 d .
S5C S 0.78817(14) 0.38676(15) -0.02501(8) 0.0260(5) Uani 1 1 d .
S5D S 0.78885(13) 0.13482(12) -0.03566(8) 0.0179(4) Uani 1 1 d .
S6A S 0.49976(13) 0.39983(13) -0.05598(8) 0.0187(4) Uani 1 1 d .
S6B S 0.49824(13) 0.11318(13) -0.01015(8) 0.0203(4) Uani 1 1 d .
S6C S 1.00016(14) 0.39349(13) -0.05450(8) 0.0229(4) Uani 1 1 d .
S6D S 0.99627(13) 0.11069(13) -0.01122(8) 0.0187(4) Uani 1 1 d .
S7A S 0.20800(16) 0.43600(17) -0.12526(9) 0.0334(5) Uani 1 1 d .
S7C S 0.7125(2) 0.4305(2) -0.12733(12) 0.0611(9) Uani 1 1 d .
S8A S 0.45853(14) 0.45052(13) -0.16402(8) 0.0212(4) Uani 1 1 d .
S8C S 0.95797(17) 0.4308(2) -0.16688(10) 0.0446(7) Uani 1 1 d .

loop_
_atom_site_aniso_label
_atom_site_aniso_U_11
_atom_site_aniso_U_22
_atom_site_aniso_U_33
_atom_site_aniso_U_23
_atom_site_aniso_U_13
_atom_site_aniso_U_12
C1A 0.028(5) 0.130(11) 0.032(5) 0.027(6) 0.005(4) 0.041(6)
C1B 0.053(7) 0.109(10) 0.037(6) 0.023(6) 0.027(5) 0.040(7)
C1C 0.020(5) 0.202(16) 0.047(7) 0.073(9) 0.004(4) 0.027(7)
C1D 0.048(6) 0.052(6) 0.046(6) 0.038(5) 0.024(5) 0.026(5)
C1E 0.053(7) 0.075(9) 0.142(14) 0.065(10) 0.039(8) 0.031(7)
C2A 0.027(5) 0.151(12) 0.023(5) 0.034(6) 0.001(4) 0.020(6)
C2B 0.040(6) 0.126(11) 0.031(5) 0.033(6) 0.012(4) 0.037(6)
C2C 0.048(6) 0.130(11) 0.022(5) 0.009(6) 0.001(4) 0.064(7)
C2D 0.033(5) 0.064(7) 0.024(4) 0.016(4) 0.008(4) 0.032(5)
C2E 0.040(7) 0.110(11) 0.074(9) 0.000(8) 0.024(6) 0.018(7)
C3A 0.009(3) 0.023(4) 0.019(4) 0.009(3) -0.001(3) 0.004(3)
C3B 0.011(3) 0.025(4) 0.020(4) 0.013(3) 0.007(3) 0.001(3)
C3C 0.013(3) 0.023(4) 0.018(4) 0.013(3) -0.003(3) 0.006(3)
C3D 0.017(4) 0.020(4) 0.019(4) 0.006(3) 0.004(3) 0.004(3)
C3E 0.022(4) 0.025(5) 0.038(5) 0.002(4) -0.004(4) 0.002(3)
C4A 0.014(4) 0.019(4) 0.022(4) 0.007(3) 0.000(3) 0.001(3)
C4B 0.029(4) 0.017(4) 0.016(4) 0.003(3) 0.004(3) 0.010(3)
C4C 0.016(4) 0.034(5) 0.026(4) 0.013(4) -0.004(3) 0.007(3)
C4D 0.027(4) 0.015(4) 0.017(4) 0.009(3) 0.009(3) 0.008(3)
C4E 0.021(4) 0.027(5) 0.035(5) 0.009(4) 0.012(3) 0.008(3)
C5A 0.010(3) 0.024(4) 0.018(4) 0.007(3) 0.002(3) 0.007(3)
C5B 0.011(3) 0.005(3) 0.024(4) 0.001(3) 0.003(3) 0.001(3)
C5C 0.005(3) 0.026(4) 0.025(4) 0.009(3) 0.003(3) 0.001(3)
C5D 0.015(4) 0.018(4) 0.019(4) 0.009(3) 0.001(3) 0.000(3)
C5E 0.018(4) 0.020(4) 0.026(4) 0.001(3) -0.005(3) 0.003(3)
C6A 0.014(3) 0.015(4) 0.021(4) 0.007(3) 0.000(3) 0.003(3)
C6B 0.014(3) 0.012(4) 0.016(4) 0.006(3) 0.001(3) 0.005(3)
C6C 0.017(4) 0.019(4) 0.016(4) 0.009(3) 0.004(3) 0.001(3)
C6D 0.015(3) 0.015(4) 0.015(4) 0.005(3) 0.006(3) 0.009(3)
C6E 0.018(4) 0.027(5) 0.025(4) 0.000(4) 0.000(3) 0.007(3)
C7A 0.027(4) 0.015(4) 0.013(4) 0.006(3) 0.003(3) 0.006(3)
C7B 0.016(3) 0.012(4) 0.011(3) 0.001(3) -0.002(3) 0.003(3)
C7C 0.026(4) 0.039(5) 0.026(4) 0.022(4) 0.002(3) 0.016(4)
C7D 0.016(4) 0.019(4) 0.018(4) 0.012(3) 0.005(3) 0.007(3)
C7E 0.038(5) 0.047(6) 0.055(6) 0.033(5) 0.029(5) 0.018(4)
C8A 0.016(4) 0.019(4) 0.015(4) 0.011(3) 0.001(3) 0.002(3)
C8B 0.021(4) 0.021(4) 0.019(4) 0.005(3) 0.007(3) 0.002(3)
C8C 0.030(4) 0.037(5) 0.023(4) 0.022(4) 0.009(3) 0.019(4)
C8D 0.017(4) 0.015(4) 0.019(4) 0.012(3) 0.007(3) 0.002(3)
C8E 0.019(4) 0.032(5) 0.068(7) 0.019(5) 0.014(4) 0.009(4)
C9A 0.023(4) 0.033(5) 0.020(4) 0.016(4) 0.002(3) 0.007(3)
C9B 0.022(5) 0.28(2) 0.024(5) 0.065(9) 0.013(4) 0.011(8)
C9C 0.032(5) 0.122(11) 0.045(6) 0.047(7) 0.002(5) 0.012(6)
C9D 0.031(4) 0.035(5) 0.014(4) 0.006(4) 0.003(3) 0.008(4)
C9E 0.18(2) 0.24(3) 0.109(16) 0.030(17) 0.023(15) -0.17(2)
C10A 0.016(4) 0.030(5) 0.020(4) 0.007(3) 0.004(3) 0.005(3)
C10B 0.059(8) 0.24(2) 0.048(7) 0.083(10) 0.029(6) 0.092(10)
C10C 0.041(6) 0.066(7) 0.025(5) 0.003(5) 0.004(4) 0.001(5)
C10D 0.027(4) 0.042(5) 0.033(5) 0.025(4) 0.014(4) 0.012(4)
C10E 0.078(11) 0.18(2) 0.36(3) 0.24(3) 0.143(17) 0.087(13)
C11 0.021(4) 0.026(4) 0.021(4) 0.004(3) 0.001(3) 0.005(3)
C12 0.033(4) 0.021(4) 0.021(4) 0.011(3) 0.003(3) 0.001(3)
C13 0.030(4) 0.027(5) 0.020(4) 0.003(4) 0.004(3) 0.010(3)
C21 0.017(4) 0.027(5) 0.027(4) -0.007(4) 0.006(3) 0.003(3)
C22 0.029(4) 0.030(5) 0.021(4) 0.007(4) 0.009(3) 0.005(4)
C23 0.016(4) 0.041(5) 0.030(5) 0.019(4) 0.001(3) 0.011(3)
C31 0.021(4) 0.020(4) 0.034(5) 0.007(4) 0.005(3) 0.015(3)
C32 0.028(4) 0.028(5) 0.032(5) 0.012(4) 0.007(3) 0.002(3)
C33 0.012(4) 0.034(5) 0.017(4) -0.016(3) 0.000(3) 0.005(3)
C41 0.028(4) 0.014(4) 0.029(4) 0.005(3) -0.006(3) 0.008(3)
C42 0.036(5) 0.034(5) 0.035(5) 0.016(4) 0.010(4) 0.011(4)
C43 0.020(4) 0.021(4) 0.019(4) 0.003(3) 0.005(3) 0.008(3)
C51 0.027(4) 0.020(4) 0.022(4) 0.006(3) 0.003(3) 0.011(3)
C52 0.022(4) 0.047(6) 0.047(6) 0.028(5) 0.013(4) 0.010(4)
C53 0.025(4) 0.047(6) 0.024(4) 0.015(4) 0.005(3) 0.016(4)
C61 0.015(4) 0.030(5) 0.031(5) 0.005(4) 0.001(3) 0.004(3)
C62 0.033(5) 0.035(5) 0.035(5) 0.014(4) 0.006(4) 0.002(4)
C63 0.016(4) 0.040(5) 0.033(5) 0.011(4) 0.003(3) 0.000(3)
Cl5 0.0198(9) 0.0299(11) 0.0305(11) 0.0076(9) 0.0034(8) 0.0016(8)
O1W 0.249(17) 0.172(13) 0.146(12) 0.082(10) 0.146(12) 0.013(12)
O2W 0.35(2) 0.050(6) 0.106(9) 0.012(6) 0.169(12) 0.002(9)
O3W 0.080(9) 0.054(8) 0.80(5) -0.118(16) -0.071(17) 0.038(7)
O4W 0.112(7) 0.104(7) 0.077(6) 0.056(6) 0.054(5) 0.067(6)
O41 0.036(4) 0.055(4) 0.038(4) 0.015(3) -0.014(3) 0.004(3)
O42 0.047(4) 0.030(4) 0.091(6) 0.024(4) 0.004(4) 0.015(3)
O43 0.040(4) 0.039(4) 0.031(3) 0.008(3) 0.013(3) 0.016(3)
O51 0.034(3) 0.047(4) 0.029(3) 0.014(3) 0.002(3) 0.011(3)
O52 0.045(4) 0.067(5) 0.072(5) 0.042(4) -0.009(4) 0.010(4)
O53 0.037(4) 0.056(4) 0.047(4) 0.020(3) 0.022(3) 0.022(3)
S1E 0.0188(12) 0.0685(19) 0.072(2) -0.0144(16) -0.0038(12) 0.0012(11)
S2E 0.0380(13) 0.0553(17) 0.0550(16) 0.0238(14) 0.0188(12) 0.0083(12)
S7B 0.0216(10) 0.0341(12) 0.0250(10) 0.0176(9) 0.0043(8) 0.0082(8)
S7D 0.0187(9) 0.0354(12) 0.0226(10) 0.0162(9) 0.0055(8) 0.0093(8)
S7E 0.088(2) 0.076(2) 0.074(2) 0.0610(18) 0.0573(18) 0.0461(18)
S8B 0.0189(10) 0.0733(18) 0.0382(13) 0.0350(13) 0.0119(9) 0.0129(10)
S8D 0.0193(10) 0.0613(16) 0.0299(11) 0.0275(11) 0.0131(8) 0.0174(10)
S8E 0.0217(13) 0.0476(17) 0.148(3) 0.0444(19) 0.0132(15) 0.0001(11)
Cl1 0.0193(10) 0.0364(12) 0.0435(13) 0.0076(10) 0.0023(8) 0.0030(8)
Cl2 0.0192(10) 0.0586(15) 0.0343(12) 0.0133(11) 0.0052(8) 0.0027(9)
Cl3 0.0399(12) 0.0270(12) 0.0450(14) 0.0068(10) 0.0064(10) -0.0029(9)
Cl4 0.0444(14) 0.0463(15) 0.0527(15) 0.0210(12) -0.0196(11) -0.0142(11)
Cl6 0.0500(14) 0.0443(14) 0.0505(15) 0.0178(12) 0.0277(11) 0.0046(11)
Fe 0.0267(6) 0.0299(7) 0.0225(6) 0.0114(5) 0.0047(5) 0.0083(5)
O11 0.020(3) 0.050(4) 0.030(3) 0.017(3) 0.004(2) 0.014(3)
O12 0.035(3) 0.020(3) 0.036(3) 0.009(3) -0.002(3) 0.004(2)
O13 0.041(3) 0.032(4) 0.030(3) 0.008(3) 0.015(3) 0.008(3)
O21 0.024(3) 0.052(4) 0.025(3) 0.015(3) 0.007(2) 0.007(3)
O22 0.023(3) 0.039(4) 0.025(3) 0.007(3) -0.001(2) 0.004(2)
O23 0.027(3) 0.042(4) 0.039(3) 0.018(3) 0.012(3) 0.019(3)
S3E 0.0241(10) 0.0300(12) 0.0328(12) 0.0038(9) -0.0063(8) 0.0095(8)
S4E 0.0212(10) 0.0295(11) 0.0277(11) 0.0093(9) 0.0011(8) 0.0062(8)
S5E 0.0460(13) 0.0380(13) 0.0294(12) 0.0146(10) 0.0079(10) 0.0191(10)
S6E 0.0202(10) 0.0330(12) 0.0355(12) 0.0093(10) -0.0005(8) 0.0057(8)
S1A 0.0136(9) 0.0409(12) 0.0190(10) 0.0161(9) 0.0038(7) 0.0080(8)
S1B 0.0226(10) 0.0506(14) 0.0357(12) 0.0252(11) 0.0166(9) 0.0162(10)
S1C 0.0185(10) 0.0438(13) 0.0234(10) 0.0188(10) 0.0015(8) 0.0042(9)
S1D 0.0182(10) 0.0525(14) 0.0296(11) 0.0249(10) 0.0129(8) 0.0144(9)
S2A 0.0132(9) 0.0405(12) 0.0260(11) 0.0175(9) 0.0021(7) 0.0119(8)
S2B 0.0290(11) 0.0488(14) 0.0209(10) 0.0181(10) 0.0081(8) 0.0163(10)
S2C 0.0198(11) 0.101(2) 0.0517(15) 0.0550(16) 0.0085(10) 0.0255(12)
S2D 0.0272(11) 0.0541(15) 0.0228(10) 0.0210(10) 0.0107(8) 0.0255(10)
S3A 0.0112(8) 0.0236(10) 0.0160(9) 0.0097(8) 0.0018(7) 0.0053(7)
S3B 0.0151(9) 0.0258(11) 0.0208(10) 0.0094(8) 0.0056(7) 0.0077(7)
S3C 0.0137(9) 0.0369(12) 0.0187(9) 0.0150(9) 0.0014(7) 0.0087(8)
S3D 0.0128(9) 0.0277(11) 0.0204(10) 0.0109(8) 0.0044(7) 0.0085(7)
S4A 0.0117(8) 0.0321(11) 0.0184(9) 0.0127(8) 0.0022(7) 0.0052(7)
S4B 0.0149(9) 0.0303(11) 0.0148(9) 0.0082(8) 0.0046(7) 0.0102(7)
S4C 0.0116(9) 0.0349(12) 0.0235(10) 0.0138(9) 0.0019(7) 0.0060(8)
S4D 0.0161(9) 0.0299(11) 0.0170(9) 0.0098(8) 0.0043(7) 0.0094(8)
S5A 0.0122(9) 0.0310(11) 0.0193(9) 0.0153(8) 0.0033(7) 0.0039(7)
S5B 0.0135(9) 0.0275(11) 0.0194(9) 0.0109(8) 0.0037(7) 0.0075(7)
S5C 0.0142(9) 0.0458(13) 0.0221(10) 0.0188(10) 0.0013(7) 0.0044(8)
S5D 0.0130(8) 0.0249(10) 0.0200(9) 0.0103(8) 0.0041(7) 0.0076(7)
S6A 0.0125(8) 0.0276(11) 0.0180(9) 0.0104(8) 0.0029(7) 0.0032(7)
S6B 0.0151(9) 0.0330(11) 0.0193(9) 0.0122(8) 0.0061(7) 0.0122(8)
S6C 0.0155(9) 0.0340(12) 0.0208(10) 0.0123(9) 0.0030(7) 0.0025(8)
S6D 0.0135(9) 0.0283(11) 0.0180(9) 0.0096(8) 0.0039(7) 0.0085(7)
S7A 0.0239(11) 0.0619(16) 0.0306(12) 0.0313(11) 0.0103(9) 0.0206(10)
S7C 0.0424(15) 0.125(3) 0.0517(16) 0.0607(19) 0.0165(12) 0.0519(17)
S8A 0.0163(9) 0.0304(11) 0.0185(9) 0.0120(8) 0.0040(7) 0.0015(8)
S8C 0.0281(12) 0.090(2) 0.0364(13) 0.0442(14) 0.0126(10) 0.0241(12)

loop_
_atom_type_symbol
_atom_type_description
_atom_type_scat_dispersion_real
_atom_type_scat_dispersion_imag
_atom_type_scat_source
C C 0.0033 0.0016 'International Tables Vol C Tables 4.2.6.8 and 6.1.1.4'
H H 0.0000 0.0000 'International Tables Vol C Tables 4.2.6.8 and 6.1.1.4'
Cl Cl 0.1484 0.1585 'International Tables Vol C Tables 4.2.6.8 and 6.1.1.4'
Fe Fe 0.3463 0.8444 'International Tables Vol C Tables 4.2.6.8 and 6.1.1.4'
O O 0.0106 0.0060 'International Tables Vol C Tables 4.2.6.8 and 6.1.1.4'
S S 0.1246 0.1234 'International Tables Vol C Tables 4.2.6.8 and 6.1.1.4'

loop_
_geom_angle_atom_site_label_1
_geom_angle_atom_site_label_2
_geom_angle_atom_site_label_3
_geom_angle
C2A C1A S1A 122.5(8)
C2A C1A H1A1 106.7
S1A C1A H1A1 106.7
C2A C1A H1A2 106.7
S1A C1A H1A2 106.7
H1A1 C1A H1A2 106.6
C2B C1B S1B 117.7(9)
C2B C1B H1B1 107.9
S1B C1B H1B1 107.9
C2B C1B H1B2 107.9
S1B C1B H1B2 107.9
H1B1 C1B H1B2 107.2
C2C C1C S1C 119.8(9)
C2C C1C H1C1 107.4
S1C C1C H1C1 107.4
C2C C1C H1C2 107.4
S1C C1C H1C2 107.4
H1C1 C1C H1C2 106.9
C2D C1D S1D 116.7(6)
C2D C1D H1D1 108.1
S1D C1D H1D1 108.1
C2D C1D H1D2 108.1
S1D C1D H1D2 108.1
H1D1 C1D H1D2 107.3
C2E C1E S1E 117.7(9)
C2E C1E H1E1 107.9
S1E C1E H1E1 107.9
C2E C1E H1E2 107.9
S1E C1E H1E2 107.9
H1E1 C1E H1E2 107.2
C1A C2A S2A 121.5(8)
C1A C2A H2A1 106.9
S2A C2A H2A1 106.9
C1A C2A H2A2 106.9
S2A C2A H2A2 106.9
H2A1 C2A H2A2 106.7
C1B C2B S2B 120.7(7)
C1B C2B H2B1 107.1
S2B C2B H2B1 107.1
C1B C2B H2B2 107.1
S2B C2B H2B2 107.1
H2B1 C2B H2B2 106.8
C1C C2C S2C 124.2(8)
C1C C2C H2C1 106.3
S2C C2C H2C1 106.3
C1C C2C H2C2 106.3
S2C C2C H2C2 106.3
H2C1 C2C H2C2 106.4
C1D C2D S2D 112.8(7)
C1D C2D H2D1 109.0
S2D C2D H2D1 109.0
C1D C2D H2D2 109.0
S2D C2D H2D2 109.0
H2D1 C2D H2D2 107.8
C1E C2E S2E 117.3(9)
C1E C2E H2E1 108.0
S2E C2E H2E1 108.0
C1E C2E H2E2 108.0
S2E C2E H2E2 108.0
H2E1 C2E H2E2 107.2
C4A C3A S1A 128.5(5)
C4A C3A S3A 116.7(5)
S1A C3A S3A 114.6(4)
C4B C3B S3B 118.1(5)
C4B C3B S1B 126.1(6)
S3B C3B S1B 115.6(4)
C4C C3C S3C 116.1(6)
C4C C3C S1C 128.6(6)
S3C C3C S1C 115.1(4)
C4D C3D S3D 117.5(6)
C4D C3D S1D 127.1(6)
S3D C3D S1D 115.2(4)
C4E C3E S3E 117.3(6)
C4E C3E S1E 127.2(7)
S3E C3E S1E 115.5(5)
C3A C4A S4A 116.5(5)
C3A C4A S2A 127.1(6)
S4A C4A S2A 116.5(4)
C3B C4B S2B 128.4(6)
C3B C4B S4B 116.5(6)
S2B C4B S4B 115.1(4)
C3C C4C S4C 118.9(6)
C3C C4C S2C 128.1(6)
S4C C4C S2C 112.9(4)
C3D C4D S4D 115.9(6)
C3D C4D S2D 128.7(6)
S4D C4D S2D 115.4(4)
C3E C4E S2E 127.5(6)
C3E C4E S4E 115.0(6)
S2E C4E S4E 117.4(5)
C6A C5A S3A 122.1(5)
C6A C5A S4A 122.2(5)
S3A C5A S4A 115.7(4)
C6B C5B S3B 121.9(5)
C6B C5B S4B 122.5(5)
S3B C5B S4B 115.5(4)
C6C C5C S3C 122.6(5)
C6C C5C S4C 122.5(6)
S3C C5C S4C 115.0(4)
C6D C5D S4D 122.4(6)
C6D C5D S3D 123.3(6)
S4D C5D S3D 114.4(4)
C6E C5E S3E 122.0(6)
C6E C5E S4E 122.7(6)
S3E C5E S4E 115.3(4)
C5A C6A S6A 123.3(5)
C5A C6A S5A 121.6(6)
S6A C6A S5A 115.1(4)
C5B C6B S6B 122.6(5)
C5B C6B S5B 122.2(5)
S6B C6B S5B 115.3(4)
C5C C6C S6C 123.6(6)
C5C C6C S5C 121.8(5)
S6C C6C S5C 114.6(4)
C5D C6D S5D 122.9(5)
C5D C6D S6D 121.9(5)
S5D C6D S6D 115.1(4)
C5E C6E S6E 122.0(6)
C5E C6E S5E 121.6(6)
S6E C6E S5E 116.3(4)
C8A C7A S5A 117.7(5)
C8A C7A S7A 128.6(6)
S5A C7A S7A 113.5(4)
C8B C7B S5B 117.6(5)
C8B C7B S7B 126.9(6)
S5B C7B S7B 115.5(4)
C8C C7C S7C 128.0(6)
C8C C7C S5C 117.9(6)
S7C C7C S5C 114.1(5)
C8D C7D S5D 117.2(5)
C8D C7D S7D 126.9(5)
S5D C7D S7D 116.0(4)
C8E C7E S5E 115.7(7)
C8E C7E S7E 127.0(7)
S5E C7E S7E 117.3(6)
C7A C8A S8A 127.6(5)
C7A C8A S6A 115.7(5)
S8A C8A S6A 116.4(4)
C7B C8B S8B 128.8(6)
C7B C8B S6B 117.1(5)
S8B C8B S6B 114.1(4)
C7C C8C S8C 127.3(6)
C7C C8C S6C 117.0(6)
S8C C8C S6C 115.5(4)
C7D C8D S8D 129.6(6)
C7D C8D S6D 115.9(5)
S8D C8D S6D 114.5(4)
C7E C8E S6E 117.6(6)
C7E C8E S8E 128.2(7)
S6E C8E S8E 114.2(6)
C10A C9A S7A 114.9(5)
C10A C9A H9A1 108.5
S7A C9A H9A1 108.5
C10A C9A H9A2 108.5
S7A C9A H9A2 108.5
H9A1 C9A H9A2 107.5
C10B C9B S7B 128.4(8)
C10B C9B H9B1 105.2
S7B C9B H9B1 105.2
C10B C9B H9B2 105.2
S7B C9B H9B2 105.2
H9B1 C9B H9B2 105.9
C10C C9C S7C 118.8(8)
C10C C9C H9C1 107.6
S7C C9C H9C1 107.6
C10C C9C H9C2 107.6
S7C C9C H9C2 107.6
H9C1 C9C H9C2 107.0
C10D C9D S7D 114.2(6)
C10D C9D H9D1 108.7
S7D C9D H9D1 108.7
C10D C9D H9D2 108.7
S7D C9D H9D2 108.7
H9D1 C9D H9D2 107.6
C10E C9E S7E 132.6(15)
C10E C9E H9E1 104.1
S7E C9E H9E1 104.1
C10E C9E H9E2 104.1
S7E C9E H9E2 104.1
H9E1 C9E H9E2 105.5
C9A C10A S8A 112.5(5)
C9A C10A H10A 109.1
S8A C10A H10A 109.1
C9A C10A H10B 109.1
S8A C10A H10B 109.1
H10A C10A H10B 107.8
C9B C10B S8B 129.0(9)
C9B C10B H10C 105.0
S8B C10B H10C 105.0
C9B C10B H10D 105.0
S8B C10B H10D 105.0
H10C C10B H10D 105.9
C9C C10C S8C 115.0(7)
C9C C10C H10E 108.5
S8C C10C H10E 108.5
C9C C10C H10F 108.5
S8C C10C H10F 108.5
H10E C10C H10F 107.5
C9D C10D S8D 113.3(6)
C9D C10D H10G 108.9
S8D C10D H10G 108.9
C9D C10D H10H 108.9
S8D C10D H10H 108.9
H10G C10D H10H 107.7
C9E C10E S8E 128.5(15)
C9E C10E H10I 105.2
S8E C10E H10I 105.2
C9E C10E H10J 105.2
S8E C10E H10J 105.2
H10I C10E H10J 105.9
O11 C11 C61 125.1(7)
O11 C11 C21 114.9(7)
C61 C11 C21 120.0(7)
O12 C12 C62 126.5(7)
O12 C12 C22 114.2(7)
C62 C12 C22 119.3(7)
O13 C13 C63 125.8(8)
O13 C13 C23 113.4(7)
C63 C13 C23 120.7(8)
O21 C21 C31 124.7(7)
O21 C21 C11 114.9(7)
C31 C21 C11 120.4(7)
O22 C22 C32 125.1(7)
O22 C22 C12 114.5(7)
C32 C22 C12 120.4(7)
O23 C23 C33 128.3(8)
O23 C23 C13 114.2(7)
C33 C23 C13 117.4(7)
C21 C31 C41 122.3(7)
C21 C31 Cl1 120.0(6)
C41 C31 Cl1 117.6(6)
C22 C32 C42 122.6(8)
C22 C32 Cl3 118.9(6)
C42 C32 Cl3 118.5(6)
C23 C33 C43 125.7(7)
C23 C33 Cl5 117.7(6)
C43 C33 Cl5 115.8(6)
O41 C41 C31 125.6(8)
O41 C41 C51 117.1(7)
C31 C41 C51 117.2(6)
O42 C42 C32 125.7(8)
O42 C42 C52 117.3(8)
C32 C42 C52 117.1(7)
O43 C43 C33 125.7(7)
O43 C43 C53 118.2(7)
C33 C43 C53 116.2(7)
O51 C51 C61 124.3(7)
O51 C51 C41 118.4(7)
C61 C51 C41 117.3(7)
O52 C52 C62 124.7(9)
O52 C52 C42 117.7(8)
C62 C52 C42 117.5(7)
O53 C53 C63 126.4(8)
O53 C53 C43 116.8(8)
C63 C53 C43 116.8(7)
C11 C61 C51 121.9(7)
C11 C61 Cl2 120.1(6)
C51 C61 Cl2 117.9(6)
C12 C62 C52 123.0(8)
C12 C62 Cl4 119.2(7)
C52 C62 Cl4 117.8(7)
C13 C63 C53 122.2(7)
C13 C63 Cl6 119.3(7)
C53 C63 Cl6 118.5(6)
C3E S1E C1E 106.1(6)
C4E S2E C2E 99.1(5)
C7B S7B C9B 100.8(5)
C7D S7D C9D 100.9(4)
C9E S7E C7E 102.8(8)
C10B S8B C8B 102.0(5)
C8D S8D C10D 102.7(4)
C8E S8E C10E 100.7(8)
O22 Fe O11 103.3(2)
O22 Fe O23 165.4(2)
O11 Fe O23 88.0(2)
O22 Fe O12 80.4(2)
O11 Fe O12 94.9(2)
O23 Fe O12 89.7(2)
O22 Fe O21 91.0(2)
O11 Fe O21 79.8(2)
O23 Fe O21 100.1(2)
O12 Fe O21 168.6(2)
O22 Fe O13 92.5(2)
O11 Fe O13 158.6(2)
O23 Fe O13 79.1(2)
O12 Fe O13 102.0(2)
O21 Fe O13 85.6(2)
C11 O11 Fe 114.9(5)
C12 O12 Fe 115.3(5)
C13 O13 Fe 114.6(5)
C21 O21 Fe 114.5(5)
C22 O22 Fe 115.6(5)
C23 O23 Fe 116.3(5)
C3E S3E C5E 96.5(4)
C5E S4E C4E 95.9(4)
C6E S5E C7E 95.2(4)
C6E S6E C8E 95.1(4)
C3A S1A C1A 103.6(4)
C3B S1B C1B 99.0(4)
C3C S1C C1C 101.3(4)
C3D S1D C1D 102.4(4)
C4A S2A C2A 99.7(4)
C4B S2B C2B 103.6(4)
C4C S2C C2C 102.7(4)
C4D S2D C2D 99.7(4)
C5A S3A C3A 95.7(3)
C5B S3B C3B 94.5(3)
C3C S3C C5C 95.6(3)
C3D S3D C5D 96.1(3)
C4A S4A C5A 95.4(3)
C5B S4B C4B 95.3(3)
C4C S4C C5C 94.3(3)
C5D S4D C4D 96.1(3)
C6A S5A C7A 95.6(3)
C7B S5B C6B 94.8(3)
C7C S5C C6C 95.3(3)
C6D S5D C7D 95.7(3)
C6A S6A C8A 95.6(3)
C6B S6B C8B 94.8(3)
C6C S6C C8C 95.2(3)
C6D S6D C8D 96.1(3)
C7A S7A C9A 102.8(4)
C9C S7C C7C 105.0(5)
C8A S8A C10A 98.0(3)
C8C S8C C10C 100.0(4)

loop_
_geom_bond_atom_site_label_1
_geom_bond_atom_site_label_2
_geom_bond_distance
C1A C2A 1.370(14)
C1A S1A 1.776(9)
C1A H1A1 0.9700
C1A H1A2 0.9700
C1B C2B 1.442(15)
C1B S1B 1.795(11)
C1B H1B1 0.9700
C1B H1B2 0.9700
C1C C2C 1.414(15)
C1C S1C 1.796(9)
C1C H1C1 0.9700
C1C H1C2 0.9700
C1D C2D 1.491(13)
C1D S1D 1.799(9)
C1D H1D1 0.9700
C1D H1D2 0.9700
C1E C2E 1.512(18)
C1E S1E 1.752(13)
C1E H1E1 0.9700
C1E H1E2 0.9700
C2A S2A 1.814(10)
C2A H2A1 0.9700
C2A H2A2 0.9700
C2B S2B 1.792(10)
C2B H2B1 0.9700
C2B H2B2 0.9700
C2C S2C 1.765(10)
C2C H2C1 0.9700
C2C H2C2 0.9700
C2D S2D 1.790(8)
C2D H2D1 0.9700
C2D H2D2 0.9700
C2E S2E 1.791(12)
C2E H2E1 0.9700
C2E H2E2 0.9700
C3A C4A 1.375(10)
C3A S1A 1.735(7)
C3A S3A 1.736(7)
C3B C4B 1.348(10)
C3B S3B 1.749(7)
C3B S1B 1.759(7)
C3C C4C 1.340(10)
C3C S3C 1.749(7)
C3C S1C 1.758(7)
C3D C4D 1.360(10)
C3D S3D 1.724(7)
C3D S1D 1.752(7)
C3E C4E 1.390(12)
C3E S3E 1.718(9)
C3E S1E 1.725(8)
C4A S4A 1.738(7)
C4A S2A 1.741(7)
C4B S2B 1.748(8)
C4B S4B 1.748(8)
C4C S4C 1.749(8)
C4C S2C 1.761(7)
C4D S4D 1.747(7)
C4D S2D 1.755(7)
C4E S2E 1.716(8)
C4E S4E 1.755(8)
C5A C6A 1.372(10)
C5A S3A 1.721(7)
C5A S4A 1.740(7)
C5B C6B 1.373(10)
C5B S3B 1.745(7)
C5B S4B 1.745(7)
C5C C6C 1.343(10)
C5C S3C 1.751(7)
C5C S4C 1.755(7)
C5D C6D 1.365(10)
C5D S4D 1.736(7)
C5D S3D 1.738(7)
C5E C6E 1.390(11)
C5E S3E 1.721(7)
C5E S4E 1.735(8)
C6A S6A 1.734(7)
C6A S5A 1.737(7)
C6B S6B 1.745(7)
C6B S5B 1.750(7)
C6C S6C 1.750(7)
C6C S5C 1.759(7)
C6D S5D 1.731(7)
C6D S6D 1.737(7)
C6E S6E 1.702(7)
C6E S5E 1.725(8)
C7A C8A 1.355(10)
C7A S5A 1.738(7)
C7A S7A 1.747(7)
C7B C8B 1.343(10)
C7B S5B 1.748(7)
C7B S7B 1.768(7)
C7C C8C 1.338(11)
C7C S7C 1.739(8)
C7C S5C 1.743(8)
C7D C8D 1.370(10)
C7D S5D 1.742(7)
C7D S7D 1.760(7)
C7E C8E 1.360(13)
C7E S5E 1.735(9)
C7E S7E 1.762(9)
C8A S8A 1.747(7)
C8A S6A 1.765(7)
C8B S8B 1.751(7)
C8B S6B 1.755(8)
C8C S8C 1.758(8)
C8C S6C 1.764(7)
C8D S8D 1.730(7)
C8D S6D 1.744(7)
C8E S6E 1.727(9)
C8E S8E 1.746(9)
C9A C10A 1.496(11)
C9A S7A 1.810(8)
C9A H9A1 0.9700
C9A H9A2 0.9700
C9B C10B 1.278(14)
C9B S7B 1.783(10)
C9B H9B1 0.9700
C9B H9B2 0.9700
C9C C10C 1.480(15)
C9C S7C 1.724(10)
C9C H9C1 0.9700
C9C H9C2 0.9700
C9D C10D 1.518(11)
C9D S7D 1.815(8)
C9D H9D1 0.9700
C9D H9D2 0.9700
C9E C10E 1.24(3)
C9E S7E 1.67(2)
C9E H9E1 0.9700
C9E H9E2 0.9700
C10A S8A 1.823(7)
C10A H10A 0.9700
C10A H10B 0.9700
C10B S8B 1.745(10)
C10B H10C 0.9700
C10B H10D 0.9700
C10C S8C 1.817(9)
C10C H10E 0.9700
C10C H10F 0.9700
C10D S8D 1.810(8)
C10D H10G 0.9700
C10D H10H 0.9700
C10E S8E 1.810(16)
C10E H10I 0.9700
C10E H10J 0.9700
C11 O11 1.295(9)
C11 C61 1.370(11)
C11 C21 1.493(10)
C12 O12 1.287(9)
C12 C62 1.351(11)
C12 C22 1.530(11)
C13 O13 1.302(10)
C13 C63 1.369(11)
C13 C23 1.534(11)
C21 O21 1.299(9)
C21 C31 1.362(11)
C22 O22 1.291(9)
C22 C32 1.352(11)
C23 O23 1.282(10)
C23 C33 1.319(12)
C31 C41 1.421(11)
C31 Cl1 1.751(8)
C32 C42 1.423(12)
C32 Cl3 1.735(8)
C33 C43 1.427(10)
C33 Cl5 1.788(8)
C41 O41 1.219(9)
C41 C51 1.557(11)
C42 O42 1.221(10)
C42 C52 1.567(12)
C43 O43 1.237(9)
C43 C53 1.573(11)
C51 O51 1.227(9)
C51 C61 1.428(10)
C52 O52 1.224(10)
C52 C62 1.422(12)
C53 O53 1.221(10)
C53 C63 1.427(12)
C61 Cl2 1.739(8)
C62 Cl4 1.738(9)
C63 Cl6 1.725(8)
Fe O22 1.999(6)
Fe O11 2.008(6)
Fe O23 2.014(6)
Fe O12 2.019(5)
Fe O21 2.022(6)
Fe O13 2.039(6)
